data_2224291
loop_
_publ_author_name
'Arman, Hadi D.'
'Poplaukhin, Pavel'
'Tiekink, Edward R. T.'

_publ_section_title
;
 Potassium
 2-[(2-carboxyphenyl)disulfanyl]benzoate--2,2'-disulfanediyldibenzoic
 acid (1/1)
;
_journal_coeditor_code HG2606
_journal_issue 12
_journal_name_full 'Acta Crystallographica Section E'
_journal_page_first o3202
_journal_paper_doi 10.1107/S1600536809049824
_journal_volume 65
_journal_year 2009
_chemical_formula_iupac 'K +, C14 H9 O4 S2 -, C14 H10 O4 S2'
_chemical_formula_moiety 'K +, C14 H9 O4 S2 -, C14 H10 O4 S2'
_chemical_formula_sum 'C28 H19 K O8 S4'
_chemical_formula_weight 650.81
_chemical_name_systematic
;Potassium
 2-[(2-carboxyphenyl)disulfanyl]benzoate--2,2'-disulfanediyldibenzoic
acid
 (1/1)
;
_space_group_IT_number 2
_symmetry_cell_setting triclinic
_symmetry_space_group_name_Hall '-P 1'
_symmetry_space_group_name_H-M 'P -1'
_atom_sites_solution_hydrogens geom
_atom_sites_solution_primary direct
_atom_sites_solution_secondary difmap
_cell_angle_alpha 65.501(8)
_cell_angle_beta 64.216(8)
_cell_angle_gamma 80.144(10)
_cell_formula_units_Z 2
_cell_length_a 11.1128(14)
_cell_length_b 12.1225(15)
_cell_length_c 12.5344(12)
_cell_measurement_reflns_used 5714
_cell_measurement_temperature 98(2)
_cell_measurement_theta_max 40.6
_cell_measurement_theta_min 2.7
_cell_volume 1383.5(3)
_computing_cell_refinement 'CrystalClear (Rigaku/MSC, 2005)'
_computing_data_collection 'CrystalClear (Rigaku/MSC, 2005)'
_computing_data_reduction 'CrystalClear (Rigaku/MSC, 2005)'
_computing_molecular_graphics 'DIAMOND (Brandenburg, 2006)'
_computing_publication_material 'publCIF (Westrip, 2009)'
_computing_structure_refinement 'SHELXL97 (Sheldrick, 2008)'
_computing_structure_solution 'SHELXS97 (Sheldrick, 2008)'
_diffrn_ambient_temperature 98(2)
_diffrn_measured_fraction_theta_full 0.989
_diffrn_measured_fraction_theta_max 0.989
_diffrn_measurement_device_type 'Rigaku AFC12\K/SATURN724'
_diffrn_measurement_method \w
_diffrn_radiation_monochromator graphite
_diffrn_radiation_source 'fine-focus sealed tube'
_diffrn_radiation_type MoK\a
_diffrn_radiation_wavelength 0.71069
_diffrn_reflns_av_R_equivalents 0.030
_diffrn_reflns_av_sigmaI/netI 0.047
_diffrn_reflns_limit_h_max 14
_diffrn_reflns_limit_h_min -14
_diffrn_reflns_limit_k_max 15
_diffrn_reflns_limit_k_min -12
_diffrn_reflns_limit_l_max 16
_diffrn_reflns_limit_l_min -16
_diffrn_reflns_number 10251
_diffrn_reflns_theta_full 27.5
_diffrn_reflns_theta_max 27.5
_diffrn_reflns_theta_min 2.3
_diffrn_standards_decay_% '< 1'
_diffrn_standards_interval_count 0
_diffrn_standards_number 0
_exptl_absorpt_coefficient_mu 0.545
_exptl_absorpt_correction_T_max 1
_exptl_absorpt_correction_T_min 0.840
_exptl_absorpt_correction_type multi-scan
_exptl_absorpt_process_details '(ABSCOR; Higashi, 1995)'
_exptl_crystal_colour colourless
_exptl_crystal_density_diffrn 1.562
_exptl_crystal_density_method 'not measured'
_exptl_crystal_description prism
_exptl_crystal_F_000 668
_exptl_crystal_size_max 0.50
_exptl_crystal_size_mid 0.25
_exptl_crystal_size_min 0.20
_refine_diff_density_max 0.39
_refine_diff_density_min -0.43
_refine_ls_extinction_method none
_refine_ls_goodness_of_fit_ref 1.07
_refine_ls_hydrogen_treatment constr
_refine_ls_matrix_type full
_refine_ls_number_parameters 379
_refine_ls_number_reflns 6302
_refine_ls_number_restraints 3
_refine_ls_restrained_S_all 1.07
_refine_ls_R_factor_all 0.044
_refine_ls_R_factor_gt 0.041
_refine_ls_shift/su_max 0.001
_refine_ls_shift/su_mean 0.000
_refine_ls_structure_factor_coef Fsqd
_refine_ls_weighting_details 'calc w=1/[\s^2^(Fo^2^)+(0.0443P)^2^+0.8893P] where P=(Fo^2^+2Fc^2^)/3'
_refine_ls_weighting_scheme calc
_refine_ls_wR_factor_gt 0.100
_refine_ls_wR_factor_ref 0.102
_reflns_number_gt 5938
_reflns_number_total 6302
_reflns_threshold_expression I>2\s(I)
_cod_data_source_file hg2606.cif
_cod_data_source_block I
_cod_database_code 2224291
_cod_database_fobs_code 2224291

loop_
_symmetry_equiv_pos_as_xyz
'x, y, z'
'-x, -y, -z'

loop_
_atom_site_type_symbol
_atom_site_label
_atom_site_fract_x
_atom_site_fract_y
_atom_site_fract_z
_atom_site_U_iso_or_equiv
_atom_site_adp_type
_atom_site_calc_flag
_atom_site_refinement_flags
_atom_site_occupancy
_atom_site_disorder_assembly
_atom_site_disorder_group
K K 0.10124(4) 0.69989(3) 0.47189(4) 0.01869(10) Uani d . 1 . .
S S1 0.11089(5) 0.14205(4) 0.63434(5) 0.01768(11) Uani d . 1 . .
S S2 0.14595(5) -0.02859(4) 0.63245(4) 0.01697(11) Uani d . 1 . .
S S3 0.18089(5) 0.27372(4) 0.26012(5) 0.02144(11) Uani d . 1 . .
S S4 0.21527(5) 0.10430(4) 0.25588(5) 0.02251(12) Uani d . 1 . .
O O1 0.18078(14) 0.49091(12) 0.62398(14) 0.0211(3) Uani d . 1 . .
O O2 0.05044(13) 0.37852(12) 0.61416(13) 0.0185(3) Uani d . 1 . .
O O3 0.15180(14) -0.25033(11) 0.63792(13) 0.0189(3) Uani d . 1 . .
O O4 0.10686(16) -0.42661(12) 0.80702(14) 0.0246(3) Uani d D 1 . .
H H1O 0.1205 -0.4501 0.7484 0.037 Uiso d D 1 . .
O O5 0.26289(15) 0.60519(12) 0.28654(15) 0.0243(3) Uani d . 1 . .
O O6 0.12413(14) 0.47773(12) 0.30945(13) 0.0195(3) Uani d D 1 . .
H H2O 0.0681 0.5271 0.3349 0.029 Uiso d D 1 . .
O O7 0.24704(17) -0.12001(13) 0.26137(15) 0.0295(3) Uani d . 1 . .
O O8 0.35737(16) -0.17734(13) 0.09558(15) 0.0264(3) Uani d D 1 . .
H H3O 0.3404 -0.2465 0.1547 0.040 Uiso d D 1 . .
C C1 0.16289(19) 0.40409(15) 0.60292(17) 0.0155(3) Uani d . 1 . .
C C2 0.28063(18) 0.32770(16) 0.56010(17) 0.0160(3) Uani d . 1 . .
C C3 0.27134(19) 0.20991(16) 0.56926(18) 0.0173(3) Uani d . 1 . .
C C4 0.3891(2) 0.14730(18) 0.5273(2) 0.0252(4) Uani d . 1 . .
H H4 0.3841 0.0671 0.5341 0.030 Uiso calc R 1 . .
C C5 0.5130(2) 0.20089(19) 0.4760(2) 0.0294(5) Uani d . 1 . .
H H5 0.5920 0.1574 0.4472 0.035 Uiso calc R 1 . .
C C6 0.5225(2) 0.31767(19) 0.4663(2) 0.0269(4) Uani d . 1 . .
H H6 0.6073 0.3545 0.4313 0.032 Uiso calc R 1 . .
C C7 0.4064(2) 0.37927(17) 0.50859(19) 0.0212(4) Uani d . 1 . .
H H7 0.4124 0.4591 0.5023 0.025 Uiso calc R 1 . .
C C8 0.12319(18) -0.12228(16) 0.79411(17) 0.0161(3) Uani d . 1 . .
C C9 0.10333(18) -0.24877(16) 0.84089(17) 0.0157(3) Uani d . 1 . .
C C10 0.07086(19) -0.31939(17) 0.97067(18) 0.0196(4) Uani d . 1 . .
H H10 0.0549 -0.4039 1.0022 0.023 Uiso calc R 1 . .
C C11 0.0616(2) -0.26811(18) 1.05393(19) 0.0226(4) Uani d . 1 . .
H H11 0.0371 -0.3163 1.1425 0.027 Uiso calc R 1 . .
C C12 0.0886(2) -0.14551(18) 1.00653(19) 0.0224(4) Uani d . 1 . .
H H12 0.0863 -0.1105 1.0626 0.027 Uiso calc R 1 . .
C C13 0.11874(19) -0.07327(17) 0.87901(19) 0.0200(4) Uani d . 1 . .
H H13 0.1367 0.0107 0.8486 0.024 Uiso calc R 1 . .
C C14 0.12207(18) -0.30683(16) 0.75195(18) 0.0164(3) Uani d . 1 . .
C C15 0.24360(19) 0.51477(16) 0.27414(17) 0.0172(3) Uani d . 1 . .
C C16 0.35667(19) 0.44214(16) 0.21775(17) 0.0169(3) Uani d . 1 . .
C C17 0.34242(19) 0.33352(16) 0.20805(18) 0.0176(3) Uani d . 1 . .
C C18 0.4573(2) 0.27481(17) 0.15355(19) 0.0204(4) Uani d . 1 . .
H H18 0.4492 0.2016 0.1465 0.024 Uiso calc R 1 . .
C C19 0.5836(2) 0.32104(18) 0.1093(2) 0.0228(4) Uani d . 1 . .
H H19 0.6607 0.2793 0.0727 0.027 Uiso calc R 1 . .
C C20 0.5976(2) 0.42820(19) 0.1182(2) 0.0247(4) Uani d . 1 . .
H H20 0.6839 0.4605 0.0872 0.030 Uiso calc R 1 . .
C C21 0.4851(2) 0.48689(17) 0.1724(2) 0.0219(4) Uani d . 1 . .
H H21 0.4947 0.5598 0.1792 0.026 Uiso calc R 1 . .
C C22 0.26830(19) 0.12903(17) 0.09047(19) 0.0196(4) Uani d . 1 . .
C C23 0.31293(19) 0.03064(17) 0.05098(19) 0.0201(4) Uani d . 1 . .
C C24 0.3623(2) 0.05123(19) -0.0790(2) 0.0243(4) Uani d . 1 . .
H H24 0.3940 -0.0151 -0.1055 0.029 Uiso calc R 1 . .
C C25 0.3657(2) 0.1666(2) -0.1700(2) 0.0275(4) Uani d . 1 . .
H H25 0.4004 0.1799 -0.2583 0.033 Uiso calc R 1 . .
C C26 0.3180(2) 0.26238(19) -0.1302(2) 0.0281(4) Uani d . 1 . .
H H26 0.3172 0.3415 -0.1916 0.034 Uiso calc R 1 . .
C C27 0.2713(2) 0.24465(18) -0.0023(2) 0.0240(4) Uani d . 1 . .
H H27 0.2410 0.3119 0.0226 0.029 Uiso calc R 1 . .
C C28 0.3029(2) -0.09482(17) 0.1464(2) 0.0212(4) Uani d . 1 . .

loop_
_atom_site_aniso_label
_atom_site_aniso_U_11
_atom_site_aniso_U_22
_atom_site_aniso_U_33
_atom_site_aniso_U_12
_atom_site_aniso_U_13
_atom_site_aniso_U_23
K 0.0236(2) 0.01461(18) 0.0195(2) 0.00072(15) -0.00917(16) -0.00773(15)
S1 0.0179(2) 0.0111(2) 0.0223(2) 0.00063(16) -0.00674(18) -0.00661(17)
S2 0.0223(2) 0.0113(2) 0.0166(2) -0.00094(16) -0.00695(18) -0.00533(16)
S3 0.0165(2) 0.0181(2) 0.0269(3) -0.00257(17) -0.00043(19) -0.01389(19)
S4 0.0238(2) 0.0162(2) 0.0217(2) -0.00477(18) 0.00022(19) -0.01007(18)
O1 0.0246(7) 0.0139(6) 0.0254(7) 0.0003(5) -0.0072(6) -0.0112(5)
O2 0.0186(6) 0.0169(6) 0.0212(7) 0.0016(5) -0.0065(5) -0.0104(5)
O3 0.0248(7) 0.0149(6) 0.0165(6) -0.0021(5) -0.0063(6) -0.0068(5)
O4 0.0392(9) 0.0120(6) 0.0212(7) -0.0032(6) -0.0102(7) -0.0058(5)
O5 0.0239(7) 0.0180(6) 0.0305(8) -0.0013(6) -0.0049(6) -0.0148(6)
O6 0.0183(6) 0.0157(6) 0.0236(7) 0.0018(5) -0.0049(6) -0.0111(5)
O7 0.0394(9) 0.0165(7) 0.0240(8) -0.0050(6) -0.0025(7) -0.0086(6)
O8 0.0331(8) 0.0183(7) 0.0275(8) 0.0024(6) -0.0093(7) -0.0125(6)
C1 0.0210(9) 0.0098(7) 0.0126(8) -0.0003(6) -0.0047(7) -0.0035(6)
C2 0.0185(8) 0.0140(8) 0.0144(8) -0.0004(7) -0.0046(7) -0.0064(7)
C3 0.0180(8) 0.0149(8) 0.0171(9) -0.0009(7) -0.0045(7) -0.0067(7)
C4 0.0208(10) 0.0187(9) 0.0338(11) 0.0018(7) -0.0044(8) -0.0157(8)
C5 0.0188(10) 0.0246(10) 0.0410(13) 0.0030(8) -0.0038(9) -0.0192(9)
C6 0.0184(9) 0.0237(10) 0.0316(11) -0.0032(8) -0.0023(8) -0.0114(9)
C7 0.0225(9) 0.0145(8) 0.0233(10) -0.0014(7) -0.0054(8) -0.0078(7)
C8 0.0157(8) 0.0148(8) 0.0154(8) -0.0003(6) -0.0044(7) -0.0057(7)
C9 0.0152(8) 0.0145(8) 0.0158(8) -0.0008(6) -0.0049(7) -0.0056(7)
C10 0.0185(9) 0.0179(8) 0.0164(9) -0.0034(7) -0.0034(7) -0.0037(7)
C11 0.0211(9) 0.0268(10) 0.0142(9) 0.0014(8) -0.0040(7) -0.0064(7)
C12 0.0234(9) 0.0273(10) 0.0215(10) 0.0064(8) -0.0097(8) -0.0157(8)
C13 0.0213(9) 0.0178(8) 0.0222(9) 0.0018(7) -0.0075(8) -0.0109(7)
C14 0.0164(8) 0.0126(8) 0.0182(9) -0.0009(6) -0.0046(7) -0.0062(7)
C15 0.0220(9) 0.0125(8) 0.0147(8) 0.0006(7) -0.0056(7) -0.0050(6)
C16 0.0197(9) 0.0140(8) 0.0149(8) 0.0007(7) -0.0054(7) -0.0054(7)
C17 0.0175(8) 0.0167(8) 0.0157(8) -0.0025(7) -0.0034(7) -0.0062(7)
C18 0.0203(9) 0.0175(8) 0.0224(9) -0.0001(7) -0.0043(8) -0.0112(7)
C19 0.0170(9) 0.0250(10) 0.0250(10) 0.0032(8) -0.0043(8) -0.0139(8)
C20 0.0175(9) 0.0264(10) 0.0303(11) -0.0014(8) -0.0073(8) -0.0130(8)
C21 0.0225(9) 0.0188(9) 0.0256(10) -0.0018(7) -0.0081(8) -0.0105(8)
C22 0.0168(8) 0.0176(8) 0.0232(9) -0.0028(7) -0.0037(7) -0.0102(7)
C23 0.0197(9) 0.0175(9) 0.0235(10) -0.0011(7) -0.0064(8) -0.0102(7)
C24 0.0266(10) 0.0251(10) 0.0265(10) 0.0004(8) -0.0112(9) -0.0143(8)
C25 0.0314(11) 0.0294(10) 0.0245(10) -0.0015(9) -0.0125(9) -0.0110(9)
C26 0.0333(11) 0.0213(9) 0.0319(11) -0.0007(8) -0.0184(10) -0.0063(8)
C27 0.0240(10) 0.0176(9) 0.0314(11) 0.0005(7) -0.0112(9) -0.0105(8)
C28 0.0228(9) 0.0169(9) 0.0262(10) -0.0030(7) -0.0079(8) -0.0113(8)

loop_
_atom_type_symbol
_atom_type_description
_atom_type_scat_dispersion_real
_atom_type_scat_dispersion_imag
_atom_type_scat_source
C C 0.0033 0.0016 'International Tables Vol C Tables 4.2.6.8 and 6.1.1.4'
H H 0.0000 0.0000 'International Tables Vol C Tables 4.2.6.8 and 6.1.1.4'
K K 0.2009 0.2494 'International Tables Vol C Tables 4.2.6.8 and 6.1.1.4'
O O 0.0106 0.0060 'International Tables Vol C Tables 4.2.6.8 and 6.1.1.4'
S S 0.1246 0.1234 'International Tables Vol C Tables 4.2.6.8 and 6.1.1.4'

loop_
_geom_angle_atom_site_label_1
_geom_angle_atom_site_label_2
_geom_angle_atom_site_label_3
_geom_angle_site_symmetry_1
_geom_angle_site_symmetry_3
_geom_angle
_geom_angle_publ_flag
O7 K O3 1_565 1_565 96.77(5) ?
O7 K O1 1_565 . 129.86(5) ?
O3 K O1 1_565 . 71.45(4) ?
O7 K O5 1_565 . 71.64(5) ?
O3 K O5 1_565 . 131.40(5) ?
O1 K O5 . . 80.67(4) ?
O7 K O2 1_565 2_566 102.50(5) ?
O3 K O2 1_565 2_566 156.62(4) ?
O1 K O2 . 2_566 104.90(4) ?
O5 K O2 . 2_566 68.35(4) ?
O7 K O6 1_565 2_566 165.18(5) ?
O3 K O6 1_565 2_566 91.66(4) ?
O1 K O6 . 2_566 64.50(4) ?
O5 K O6 . 2_566 111.36(4) ?
O2 K O6 2_566 2_566 66.83(4) ?
O7 K S1 1_565 2_566 76.34(4) ?
O3 K S1 1_565 2_566 119.10(3) ?
O1 K S1 . 2_566 152.42(3) ?
O5 K S1 . 2_566 104.08(4) ?
O2 K S1 2_566 2_566 54.55(3) ?
O6 K S1 2_566 2_566 88.92(3) ?
O7 K C1 1_565 . 132.30(5) ?
O3 K C1 1_565 . 91.89(4) ?
O1 K C1 . . 20.67(4) ?
O5 K C1 . . 67.73(4) ?
O2 K C1 2_566 . 84.91(4) ?
O6 K C1 2_566 . 59.17(4) ?
S1 K C1 2_566 . 137.02(4) ?
O7 K S3 1_565 2_566 126.93(4) ?
O3 K S3 1_565 2_566 63.62(3) ?
O1 K S3 . 2_566 92.08(3) ?
O5 K S3 . 2_566 158.01(3) ?
O2 K S3 2_566 2_566 93.93(3) ?
O6 K S3 2_566 2_566 47.48(3) ?
S1 K S3 2_566 2_566 73.298(18) ?
C1 K S3 . 2_566 98.84(4) ?
C3 S1 S2 . . 106.32(6) ?
C3 S1 K . 2_566 117.10(6) ?
S2 S1 K . 2_566 117.18(2) ?
C8 S2 S1 . . 103.19(6) ?
C17 S3 S4 . . 105.25(6) ?
C17 S3 K . 2_566 122.79(6) ?
S4 S3 K . 2_566 115.73(3) ?
C22 S4 S3 . . 104.75(7) ?
C1 O1 K . . 108.58(11) ?
C1 O2 K . 2_566 150.37(12) ?
C14 O3 K . 1_545 129.98(12) ?
C14 O4 H1O . . 106.2 ?
C15 O5 K . . 128.86(13) ?
C15 O6 K . 2_566 143.84(11) ?
C15 O6 H2O . . 109.1 ?
K O6 H2O 2_566 . 80.5(18) ?
C28 O7 K . 1_545 138.62(13) ?
C28 O8 H3O . . 108.8 ?
O1 C1 O2 . . 123.42(17) ?
O1 C1 C2 . . 118.14(17) ?
O2 C1 C2 . . 118.43(15) ?
O1 C1 K . . 50.75(9) ?
O2 C1 K . . 89.28(10) ?
C2 C1 K . . 132.00(11) ?
C7 C2 C3 . . 119.20(17) ?
C7 C2 C1 . . 116.45(16) ?
C3 C2 C1 . . 124.35(16) ?
C4 C3 C2 . . 118.82(17) ?
C4 C3 S1 . . 121.17(14) ?
C2 C3 S1 . . 120.00(14) ?
C5 C4 C3 . . 120.82(18) ?
C5 C4 H4 . . 119.6 ?
C3 C4 H4 . . 119.6 ?
C4 C5 C6 . . 120.47(19) ?
C4 C5 H5 . . 119.8 ?
C6 C5 H5 . . 119.8 ?
C7 C6 C5 . . 118.79(19) ?
C7 C6 H6 . . 120.6 ?
C5 C6 H6 . . 120.6 ?
C6 C7 C2 . . 121.89(17) ?
C6 C7 H7 . . 119.1 ?
C2 C7 H7 . . 119.1 ?
C13 C8 C9 . . 118.12(17) ?
C13 C8 S2 . . 121.69(14) ?
C9 C8 S2 . . 120.13(14) ?
C10 C9 C8 . . 119.83(17) ?
C10 C9 C14 . . 119.97(16) ?
C8 C9 C14 . . 120.16(16) ?
C11 C10 C9 . . 120.93(18) ?
C11 C10 H10 . . 119.5 ?
C9 C10 H10 . . 119.5 ?
C10 C11 C12 . . 119.14(18) ?
C10 C11 H11 . . 120.4 ?
C12 C11 H11 . . 120.4 ?
C13 C12 C11 . . 121.05(18) ?
C13 C12 H12 . . 119.5 ?
C11 C12 H12 . . 119.5 ?
C12 C13 C8 . . 120.76(18) ?
C12 C13 H13 . . 119.6 ?
C8 C13 H13 . . 119.6 ?
O3 C14 O4 . . 122.96(17) ?
O3 C14 C9 . . 122.95(16) ?
O4 C14 C9 . . 114.07(16) ?
O5 C15 O6 . . 122.01(17) ?
O5 C15 C16 . . 121.54(17) ?
O6 C15 C16 . . 116.45(15) ?
C21 C16 C17 . . 119.09(17) ?
C21 C16 C15 . . 116.14(16) ?
C17 C16 C15 . . 124.77(17) ?
C18 C17 C16 . . 118.50(17) ?
C18 C17 S3 . . 120.19(14) ?
C16 C17 S3 . . 121.29(14) ?
C19 C18 C17 . . 121.31(17) ?
C19 C18 H18 . . 119.3 ?
C17 C18 H18 . . 119.3 ?
C18 C19 C20 . . 120.18(18) ?
C18 C19 H19 . . 119.9 ?
C20 C19 H19 . . 119.9 ?
C21 C20 C19 . . 119.20(19) ?
C21 C20 H20 . . 120.4 ?
C19 C20 H20 . . 120.4 ?
C20 C21 C16 . . 121.71(18) ?
C20 C21 H21 . . 119.1 ?
C16 C21 H21 . . 119.1 ?
C27 C22 C23 . . 118.46(18) ?
C27 C22 S4 . . 121.72(15) ?
C23 C22 S4 . . 119.78(15) ?
C24 C23 C22 . . 119.70(18) ?
C24 C23 C28 . . 119.61(17) ?
C22 C23 C28 . . 120.65(18) ?
C25 C24 C23 . . 121.10(19) ?
C25 C24 H24 . . 119.5 ?
C23 C24 H24 . . 119.5 ?
C24 C25 C26 . . 118.9(2) ?
C24 C25 H25 . . 120.5 ?
C26 C25 H25 . . 120.5 ?
C27 C26 C25 . . 121.0(2) ?
C27 C26 H26 . . 119.5 ?
C25 C26 H26 . . 119.5 ?
C26 C27 C22 . . 120.77(19) ?
C26 C27 H27 . . 119.6 ?
C22 C27 H27 . . 119.6 ?
O7 C28 O8 . . 123.05(18) ?
O7 C28 C23 . . 122.69(18) ?
O8 C28 C23 . . 114.24(17) ?

loop_
_geom_bond_atom_site_label_1
_geom_bond_atom_site_label_2
_geom_bond_site_symmetry_2
_geom_bond_distance
_geom_bond_publ_flag
K O7 1_565 2.6586(16) ?
K O3 1_565 2.6806(14) ?
K O1 . 2.7436(15) ?
K O5 . 2.7960(15) ?
K O2 2_566 2.8086(14) ?
K O6 2_566 3.0661(15) ?
K S1 2_566 3.1733(7) ?
K S3 2_566 3.5499(8) ?
S1 C3 . 1.7893(19) ?
S1 S2 . 2.0465(7) ?
S1 K 2_566 3.1733(7) ?
S2 C8 . 1.7899(19) ?
S3 C17 . 1.7910(19) ?
S3 S4 . 2.0423(7) ?
S3 K 2_566 3.5499(8) ?
S4 C22 . 1.794(2) ?
O1 C1 . 1.251(2) ?
O2 C1 . 1.273(2) ?
O2 K 2_566 2.8086(14) ?
O3 C14 . 1.215(2) ?
O3 K 1_545 2.6806(14) ?
O4 C14 . 1.328(2) ?
O4 H1O . 0.8400 ?
O5 C15 . 1.234(2) ?
O6 C15 . 1.299(2) ?
O6 K 2_566 3.0661(15) ?
O6 H2O . 0.8401 ?
O7 C28 . 1.216(3) ?
O7 K 1_545 2.6586(16) ?
O8 C28 . 1.326(2) ?
O8 H3O . 0.8400 ?
C1 C2 . 1.498(2) ?
C2 C7 . 1.393(3) ?
C2 C3 . 1.402(2) ?
C3 C4 . 1.399(3) ?
C4 C5 . 1.386(3) ?
C4 H4 . 0.9500 ?
C5 C6 . 1.389(3) ?
C5 H5 . 0.9500 ?
C6 C7 . 1.381(3) ?
C6 H6 . 0.9500 ?
C7 H7 . 0.9500 ?
C8 C13 . 1.399(2) ?
C8 C9 . 1.415(2) ?
C9 C10 . 1.396(3) ?
C9 C14 . 1.477(2) ?
C10 C11 . 1.382(3) ?
C10 H10 . 0.9500 ?
C11 C12 . 1.384(3) ?
C11 H11 . 0.9500 ?
C12 C13 . 1.381(3) ?
C12 H12 . 0.9500 ?
C13 H13 . 0.9500 ?
C15 C16 . 1.489(2) ?
C16 C21 . 1.399(3) ?
C16 C17 . 1.412(2) ?
C17 C18 . 1.392(3) ?
C18 C19 . 1.387(3) ?
C18 H18 . 0.9500 ?
C19 C20 . 1.389(3) ?
C19 H19 . 0.9500 ?
C20 C21 . 1.374(3) ?
C20 H20 . 0.9500 ?
C21 H21 . 0.9500 ?
C22 C27 . 1.396(3) ?
C22 C23 . 1.410(3) ?
C23 C24 . 1.397(3) ?
C23 C28 . 1.480(3) ?
C24 C25 . 1.384(3) ?
C24 H24 . 0.9500 ?
C25 C26 . 1.385(3) ?
C25 H25 . 0.9500 ?
C26 C27 . 1.383(3) ?
C26 H26 . 0.9500 ?
C27 H27 . 0.9500 ?

loop_
_geom_hbond_atom_site_label_D
_geom_hbond_atom_site_label_H
_geom_hbond_atom_site_label_A
_geom_hbond_site_symmetry_A
_geom_hbond_distance_DH
_geom_hbond_distance_HA
_geom_hbond_distance_DA
_geom_hbond_angle_DHA
O4 H1o O1 1_545 0.84 1.80 2.631(2) 169
O6 H2o O2 2_566 0.84 1.68 2.515(2) 177
O8 H3o O5 1_545 0.84 1.88 2.704(2) 167

loop_
_geom_torsion_atom_site_label_1
_geom_torsion_atom_site_label_2
_geom_torsion_atom_site_label_3
_geom_torsion_atom_site_label_4
_geom_torsion_site_symmetry_1
_geom_torsion_site_symmetry_2
_geom_torsion_site_symmetry_3
_geom_torsion_site_symmetry_4
_geom_torsion
_geom_torsion_publ_flag
C3 S1 S2 C8 . . . . 99.20(9) ?
K S1 S2 C8 2_566 . . . -127.65(6) ?
C17 S3 S4 C22 . . . . -80.05(9) ?
K S3 S4 C22 2_566 . . . 140.98(7) ?
O7 K O1 C1 1_565 . . . -105.72(13) ?
O3 K O1 C1 1_565 . . . 171.05(13) ?
O5 K O1 C1 . . . . -49.30(12) ?
O2 K O1 C1 2_566 . . . 15.19(13) ?
O6 K O1 C1 2_566 . . . 69.87(12) ?
S1 K O1 C1 2_566 . . . 53.30(16) ?
S3 K O1 C1 2_566 . . . 109.82(12) ?
O7 K O5 C15 1_565 . . . -153.39(17) ?
O3 K O5 C15 1_565 . . . 123.90(16) ?
O1 K O5 C15 . . . . 68.98(16) ?
O2 K O5 C15 2_566 . . . -41.24(16) ?
O6 K O5 C15 2_566 . . . 11.17(17) ?
S1 K O5 C15 2_566 . . . -83.26(16) ?
C1 K O5 C15 . . . . 52.17(16) ?
S3 K O5 C15 2_566 . . . -3.0(2) ?
K O1 C1 O2 . . . . -56.0(2) ?
K O1 C1 C2 . . . . 122.87(14) ?
K O2 C1 O1 2_566 . . . 141.59(18) ?
K O2 C1 C2 2_566 . . . -37.3(3) ?
K O2 C1 K 2_566 . . . 101.6(2) ?
O7 K C1 O1 1_565 . . . 92.45(13) ?
O3 K C1 O1 1_565 . . . -8.48(12) ?
O5 K C1 O1 . . . . 126.07(13) ?
O2 K C1 O1 2_566 . . . -165.27(12) ?
O6 K C1 O1 2_566 . . . -99.29(13) ?
S1 K C1 O1 2_566 . . . -147.01(11) ?
S3 K C1 O1 2_566 . . . -72.07(12) ?
O7 K C1 O2 1_565 . . . -131.37(10) ?
O3 K C1 O2 1_565 . . . 127.70(10) ?
O1 K C1 O2 . . . . 136.18(18) ?
O5 K C1 O2 . . . . -97.75(11) ?
O2 K C1 O2 2_566 . . . -29.09(12) ?
O6 K C1 O2 2_566 . . . 36.89(9) ?
S1 K C1 O2 2_566 . . . -10.83(13) ?
S3 K C1 O2 2_566 . . . 64.11(10) ?
O7 K C1 C2 1_565 . . . -2.37(18) ?
O3 K C1 C2 1_565 . . . -103.30(15) ?
O1 K C1 C2 . . . . -94.8(2) ?
O5 K C1 C2 . . . . 31.25(15) ?
O2 K C1 C2 2_566 . . . 99.91(15) ?
O6 K C1 C2 2_566 . . . 165.89(17) ?
S1 K C1 C2 2_566 . . . 118.17(15) ?
S3 K C1 C2 2_566 . . . -166.89(15) ?
O1 C1 C2 C7 . . . . -19.6(2) ?
O2 C1 C2 C7 . . . . 159.39(17) ?
K C1 C2 C7 . . . . 41.5(2) ?
O1 C1 C2 C3 . . . . 160.18(18) ?
O2 C1 C2 C3 . . . . -20.8(3) ?
K C1 C2 C3 . . . . -138.76(15) ?
C7 C2 C3 C4 . . . . 0.6(3) ?
C1 C2 C3 C4 . . . . -179.18(18) ?
C7 C2 C3 S1 . . . . -179.68(14) ?
C1 C2 C3 S1 . . . . 0.6(3) ?
S2 S1 C3 C4 . . . . 0.94(18) ?
K S1 C3 C4 2_566 . . . -132.26(15) ?
S2 S1 C3 C2 . . . . -178.79(13) ?
K S1 C3 C2 2_566 . . . 48.01(17) ?
C2 C3 C4 C5 . . . . -0.8(3) ?
S1 C3 C4 C5 . . . . 179.44(17) ?
C3 C4 C5 C6 . . . . 0.6(4) ?
C4 C5 C6 C7 . . . . -0.1(4) ?
C5 C6 C7 C2 . . . . -0.1(3) ?
C3 C2 C7 C6 . . . . -0.1(3) ?
C1 C2 C7 C6 . . . . 179.66(18) ?
S1 S2 C8 C13 . . . . -14.36(17) ?
S1 S2 C8 C9 . . . . 162.90(14) ?
C13 C8 C9 C10 . . . . 4.5(3) ?
S2 C8 C9 C10 . . . . -172.87(14) ?
C13 C8 C9 C14 . . . . -173.11(17) ?
S2 C8 C9 C14 . . . . 9.5(2) ?
C8 C9 C10 C11 . . . . -1.9(3) ?
C14 C9 C10 C11 . . . . 175.66(17) ?
C9 C10 C11 C12 . . . . -1.7(3) ?
C10 C11 C12 C13 . . . . 2.8(3) ?
C11 C12 C13 C8 . . . . -0.2(3) ?
C9 C8 C13 C12 . . . . -3.5(3) ?
S2 C8 C13 C12 . . . . 173.84(15) ?
K O3 C14 O4 1_545 . . . 29.1(3) ?
K O3 C14 C9 1_545 . . . -152.68(13) ?
C10 C9 C14 O3 . . . . -179.17(18) ?
C8 C9 C14 O3 . . . . -1.6(3) ?
C10 C9 C14 O4 . . . . -0.8(2) ?
C8 C9 C14 O4 . . . . 176.81(17) ?
K O5 C15 O6 . . . . 30.2(3) ?
K O5 C15 C16 . . . . -149.79(13) ?
K O6 C15 O5 2_566 . . . -96.3(2) ?
K O6 C15 C16 2_566 . . . 83.7(2) ?
O5 C15 C16 C21 . . . . -4.0(3) ?
O6 C15 C16 C21 . . . . 176.03(17) ?
O5 C15 C16 C17 . . . . 175.73(18) ?
O6 C15 C16 C17 . . . . -4.2(3) ?
C21 C16 C17 C18 . . . . 0.1(3) ?
C15 C16 C17 C18 . . . . -179.68(17) ?
C21 C16 C17 S3 . . . . -178.20(14) ?
C15 C16 C17 S3 . . . . 2.1(3) ?
S4 S3 C17 C18 . . . . 11.76(17) ?
K S3 C17 C18 2_566 . . . 147.07(13) ?
S4 S3 C17 C16 . . . . -170.00(14) ?
K S3 C17 C16 2_566 . . . -34.69(18) ?
C16 C17 C18 C19 . . . . -0.1(3) ?
S3 C17 C18 C19 . . . . 178.21(16) ?
C17 C18 C19 C20 . . . . -0.3(3) ?
C18 C19 C20 C21 . . . . 0.6(3) ?
C19 C20 C21 C16 . . . . -0.6(3) ?
C17 C16 C21 C20 . . . . 0.3(3) ?
C15 C16 C21 C20 . . . . -179.95(18) ?
S3 S4 C22 C27 . . . . -3.69(18) ?
S3 S4 C22 C23 . . . . 173.96(14) ?
C27 C22 C23 C24 . . . . 1.9(3) ?
S4 C22 C23 C24 . . . . -175.88(15) ?
C27 C22 C23 C28 . . . . -175.62(18) ?
S4 C22 C23 C28 . . . . 6.6(3) ?
C22 C23 C24 C25 . . . . -1.3(3) ?
C28 C23 C24 C25 . . . . 176.20(19) ?
C23 C24 C25 C26 . . . . -0.7(3) ?
C24 C25 C26 C27 . . . . 2.1(3) ?
C25 C26 C27 C22 . . . . -1.5(3) ?
C23 C22 C27 C26 . . . . -0.5(3) ?
S4 C22 C27 C26 . . . . 177.21(16) ?
K O7 C28 O8 1_545 . . . -32.8(3) ?
K O7 C28 C23 1_545 . . . 145.73(16) ?
C24 C23 C28 O7 . . . . -171.4(2) ?
C22 C23 C28 O7 . . . . 6.1(3) ?
C24 C23 C28 O8 . . . . 7.2(3) ?
C22 C23 C28 O8 . . . . -175.31(18) ?
